data_4020830
loop_
_publ_author_name
'Julia P\'erez-Prieto'
'Agust\'in Lahoz'
'Francisco Bosc\'a'
'Ram\'on Mart\'inez-Ma\~nez'
'Miguel A. Miranda'

_publ_section_title
;
 Stereodifferentiation in the Decay of Triplets and Biradicals
 Involved in Intramolecular Hydrogen Transfer
 from Phenols or Indoles to \p,\p* Aromatic Ketones
;
_journal_name_full 'Journal of Organic Chemistry'
_journal_page_first 374
_journal_page_last 381
_journal_paper_doi 10.1021/jo0356199
_journal_volume 69
_journal_year 2004
_chemical_formula_sum 'C26 H24 N2 O4 S'
_chemical_formula_weight 460.53
_space_group_IT_number 4
_symmetry_cell_setting monoclinic
_symmetry_space_group_name_Hall 'P 2yb'
_symmetry_space_group_name_H-M 'P 1 21 1'
_cell_angle_alpha 90.00
_cell_angle_beta 98.69(2)
_cell_angle_gamma 90.00
_cell_formula_units_Z 2
_cell_length_a 5.0372(12)
_cell_length_b 23.824(5)
_cell_length_c 9.899(2)
_cell_measurement_temperature 293(2)
_cell_volume 1174.3(5)
_diffrn_ambient_temperature 293(2)
_exptl_crystal_density_diffrn 1.302
_refine_ls_R_factor_obs 0.0441
_refine_ls_wR_factor_obs 0.1163
_cod_depositor_comments
;
The following automatic conversions were performed:
'_symmetry_cell_setting' value 'Monoclinic' changed to 'monoclinic'
according to '/home/saulius/struct/CIF-dictionaries/cif_core.dic'
dictionary named 'cif_core.dic' version 2.4.1 from 2010-06-29.

Automatic conversion script
Id: cif_fix_enum 1527 2010-12-29 10:47:43Z saulius 
;
_cod_original_sg_symbol_H-M 'P 21'
_cod_database_code 4020830

loop_
_symmetry_equiv_pos_as_xyz
'x, y, z'
'-x, y+1/2, -z'

loop_
_atom_site_aniso_label
_atom_site_aniso_U_11
_atom_site_aniso_U_22
_atom_site_aniso_U_33
_atom_site_aniso_U_23
_atom_site_aniso_U_13
_atom_site_aniso_U_12
S1 0.1293(14) 0.0765(10) 0.1003(11) 0.0132(8) 0.0342(10) 0.0446(10)
N1 0.039(2) 0.053(2) 0.054(2) 0.008(2) 0.017(2) 0.004(2)
O1 0.110(3) 0.053(2) 0.060(2) -0.001(2) 0.020(2) -0.002(2)
C1 0.148(6) 0.053(3) 0.096(4) 0.013(3) 0.004(4) 0.020(4)
N2 0.054(2) 0.062(3) 0.051(2) 0.000(2) 0.009(2) -0.009(2)
O2 0.040(2) 0.058(2) 0.059(2) -0.0009(14) 0.0125(12) -0.0050(14)
C2 0.176(7) 0.068(4) 0.067(4) 0.020(3) 0.029(4) 0.011(4)
O3 0.245(6) 0.054(2) 0.118(3) 0.008(2) 0.111(4) 0.023(3)
C3 0.113(4) 0.057(3) 0.062(3) 0.011(3) 0.026(3) 0.023(3)
O4 0.095(3) 0.068(2) 0.106(3) 0.036(2) 0.052(2) 0.015(2)
C4 0.066(3) 0.043(2) 0.055(3) 0.002(2) 0.010(2) 0.007(2)
C5 0.064(3) 0.049(3) 0.046(3) -0.001(2) 0.012(2) -0.011(2)
C6 0.054(3) 0.046(2) 0.043(2) 0.005(2) 0.006(2) -0.002(2)
C7 0.054(3) 0.049(3) 0.055(3) -0.001(2) -0.003(2) -0.009(2)
C8 0.047(2) 0.049(3) 0.057(3) 0.002(2) -0.002(2) -0.003(2)
C9 0.046(2) 0.046(2) 0.045(2) 0.006(2) 0.008(2) 0.000(2)
C10 0.063(3) 0.050(3) 0.048(2) -0.002(2) 0.003(2) 0.000(2)
C11 0.059(3) 0.053(3) 0.050(2) 0.003(2) -0.007(2) 0.004(2)
C12 0.052(2) 0.049(2) 0.051(2) 0.005(2) 0.017(2) 0.000(2)
C13 0.110(4) 0.054(3) 0.057(3) -0.003(2) 0.016(3) 0.006(3)
C14 0.040(2) 0.033(2) 0.053(2) 0.003(2) 0.010(2) -0.003(2)
C15 0.040(2) 0.041(2) 0.051(2) 0.009(2) 0.010(2) 0.007(2)
C16 0.061(3) 0.057(3) 0.046(2) 0.003(2) 0.012(2) 0.008(2)
C17 0.135(5) 0.086(4) 0.148(6) 0.066(4) 0.051(5) 0.002(4)
C18 0.045(2) 0.062(3) 0.057(3) 0.014(2) 0.003(2) 0.003(2)
C19 0.045(2) 0.053(3) 0.044(2) 0.003(2) 0.003(2) -0.003(2)
C20 0.044(2) 0.057(3) 0.056(3) -0.006(2) 0.006(2) -0.001(2)
C21 0.036(2) 0.056(3) 0.045(2) 0.003(2) -0.004(2) -0.002(2)
C22 0.052(3) 0.052(3) 0.048(2) -0.003(2) 0.003(2) -0.004(2)
C23 0.066(3) 0.062(3) 0.062(3) -0.003(2) 0.003(3) -0.001(2)
C24 0.074(4) 0.072(4) 0.086(4) -0.022(3) 0.019(3) 0.003(3)
C25 0.061(3) 0.092(4) 0.064(3) -0.016(3) 0.019(2) 0.001(3)
C26 0.051(3) 0.079(3) 0.049(2) -0.001(2) 0.005(2) -0.007(3)

loop_
_atom_site_label
_atom_site_type_symbol
_atom_site_fract_x
_atom_site_fract_y
_atom_site_fract_z
_atom_site_U_iso_or_equiv
_atom_site_thermal_displace_type
_atom_site_occupancy
_atom_site_calc_flag
_atom_site_refinement_flags
_atom_site_disorder_group
S1 S 0.0989(4) 0.23695(6) 0.4542(2) 0.1003(6) Uani 1 d . .
N1 N -0.7633(6) 0.58401(13) 0.1815(3) 0.0475(8) Uani 1 d . .
H1A H -0.9207(6) 0.58327(13) 0.2051(3) 0.057 Uiso 1 calc R .
O1 O -0.1389(7) 0.32259(13) 0.2484(3) 0.0736(10) Uani 1 d . .
C1 C 0.0780(15) 0.2133(2) 0.6128(7) 0.101(2) Uani 1 d . .
H1B H 0.1591(15) 0.1805(2) 0.6491(7) 0.121 Uiso 1 calc R .
N2 N -1.1204(7) 0.4212(2) 0.0552(3) 0.0554(9) Uani 1 d . .
H2A H -1.1940(7) 0.3971(2) 0.1024(3) 0.066 Uiso 1 calc R .
O2 O -0.3214(5) 0.58844(12) 0.2549(3) 0.0518(7) Uani 1 d . .
C2 C -0.0662(15) 0.2467(3) 0.6795(6) 0.103(2) Uani 1 d . .
H2B H -0.0982(15) 0.2397(3) 0.7681(6) 0.123 Uiso 1 calc R .
O3 O -0.7984(12) 0.6897(2) 0.0491(5) 0.131(2) Uani 1 d . .
C3 C -0.1663(12) 0.2938(2) 0.6032(5) 0.0757(15) Uani 1 d . .
H3A H -0.2723(12) 0.3212(2) 0.6352(5) 0.091 Uiso 1 calc R .
O4 O -0.5540(7) 0.65559(15) -0.0951(4) 0.0861(12) Uani 1 d . .
C4 C -0.0899(9) 0.2946(2) 0.4763(5) 0.0547(11) Uani 1 d . .
C5 C -0.1691(9) 0.3340(2) 0.3665(4) 0.0528(11) Uani 1 d . .
C6 C -0.2920(8) 0.3888(2) 0.3961(4) 0.0477(10) Uani 1 d . .
C7 C -0.5245(9) 0.4061(2) 0.3121(4) 0.0540(11) Uani 1 d . .
H7A H -0.6103(9) 0.3820(2) 0.2457(4) 0.065 Uiso 1 calc R .
C8 C -0.6272(8) 0.4586(2) 0.3270(4) 0.0520(10) Uani 1 d . .
H8A H -0.7870(8) 0.4690(2) 0.2730(4) 0.062 Uiso 1 calc R .
C9 C -0.4974(8) 0.4964(2) 0.4210(4) 0.0453(10) Uani 1 d . .
C10 C -0.2704(9) 0.4786(2) 0.5053(4) 0.0541(11) Uani 1 d . .
H10A H -0.1834(9) 0.5032(2) 0.5705(4) 0.065 Uiso 1 calc R .
C11 C -0.1678(9) 0.4247(2) 0.4950(4) 0.0555(11) Uani 1 d . .
H11A H -0.0170(9) 0.4130(2) 0.5544(4) 0.067 Uiso 1 calc R .
C12 C -0.5997(8) 0.5571(2) 0.4169(4) 0.0496(10) Uani 1 d . .
H12A H -0.7941(8) 0.5564(2) 0.4175(4) 0.059 Uiso 1 calc R .
C13 C -0.4721(12) 0.5945(2) 0.5329(5) 0.0732(14) Uani 1 d . .
H13A H -0.5081(12) 0.5795(2) 0.6183(5) 0.110 Uiso 1 calc R .
H13B H -0.5460(12) 0.6317(2) 0.5206(5) 0.110 Uiso 1 calc R .
H13C H -0.2816(12) 0.5961(2) 0.5332(5) 0.110 Uiso 1 calc R .
C14 C -0.5488(7) 0.57905(15) 0.2780(4) 0.0416(9) Uani 1 d . .
C15 C -0.7402(7) 0.5906(2) 0.0385(4) 0.0434(9) Uani 1 d . .
H15A H -0.5817(7) 0.5696(2) 0.0208(4) 0.052 Uiso 1 calc R .
C16 C -0.7015(9) 0.6514(2) 0.0022(4) 0.0542(11) Uani 1 d . .
C17 C -0.4945(15) 0.7125(3) -0.1386(8) 0.120(3) Uani 1 d . .
H17A H -0.3855(15) 0.7104(3) -0.2101(8) 0.180 Uiso 1 calc R .
H17B H -0.3996(15) 0.7328(3) -0.0624(8) 0.180 Uiso 1 calc R .
H17C H -0.6593(15) 0.7316(3) -0.1718(8) 0.180 Uiso 1 calc R .
C18 C -0.9876(8) 0.5655(2) -0.0515(4) 0.0551(11) Uani 1 d . .
H18A H -1.1476(8) 0.5844(2) -0.0314(4) 0.066 Uiso 1 calc R .
H18B H -0.9736(8) 0.5724(2) -0.1468(4) 0.066 Uiso 1 calc R .
C19 C -1.0165(8) 0.5045(2) -0.0306(4) 0.0474(10) Uani 1 d . .
C20 C -1.1604(8) 0.4780(2) 0.0559(4) 0.0527(11) Uani 1 d . .
H20A H -1.2719(8) 0.4962(2) 0.1089(4) 0.063 Uiso 1 calc R .
C21 C -0.8755(7) 0.4606(2) -0.0902(4) 0.0469(10) Uani 1 d . .
C22 C -0.9445(8) 0.4094(2) -0.0326(4) 0.0512(11) Uani 1 d . .
C23 C -0.8397(10) 0.3588(2) -0.0672(5) 0.0640(13) Uani 1 d . .
H23A H -0.8871(10) 0.3254(2) -0.0286(5) 0.077 Uiso 1 calc R .
C24 C -0.6636(11) 0.3591(2) -0.1604(6) 0.0766(15) Uani 1 d . .
H24A H -0.5923(11) 0.3254(2) -0.1858(6) 0.092 Uiso 1 calc R .
C25 C -0.5903(10) 0.4087(3) -0.2173(5) 0.0713(14) Uani 1 d . .
H25A H -0.4678(10) 0.4078(3) -0.2787(5) 0.086 Uiso 1 calc R .
C26 C -0.6942(8) 0.4591(2) -0.1850(4) 0.0603(12) Uani 1 d . .
H26A H -0.6455(8) 0.4920(2) -0.2254(4) 0.072 Uiso 1 calc R .

loop_
_geom_bond_atom_site_label_1
_geom_bond_atom_site_label_2
_geom_bond_distance
_geom_bond_site_symmetry_2
_geom_bond_publ_flag
S1 C1 1.686(7) . ?
S1 C4 1.704(4) . ?
N1 C14 1.335(5) . ?
N1 C15 1.446(5) . ?
O1 C5 1.232(5) . ?
C1 C2 1.320(8) . ?
N2 C22 1.361(5) . ?
N2 C20 1.368(6) . ?
O2 C14 1.222(4) . ?
C2 C3 1.403(8) . ?
O3 C16 1.165(5) . ?
C3 C4 1.368(6) . ?
O4 C16 1.306(5) . ?
O4 C17 1.467(6) . ?
C4 C5 1.446(6) . ?
C5 C6 1.493(6) . ?
C6 C11 1.376(6) . ?
C6 C7 1.392(6) . ?
C7 C8 1.369(6) . ?
C8 C9 1.386(6) . ?
C9 C10 1.376(6) . ?
C9 C12 1.536(6) . ?
C10 C11 1.395(6) . ?
C12 C13 1.518(6) . ?
C12 C14 1.528(5) . ?
C15 C16 1.512(6) . ?
C15 C18 1.539(6) . ?
C18 C19 1.478(6) . ?
C19 C20 1.359(6) . ?
C19 C21 1.439(6) . ?
C21 C26 1.406(6) . ?
C21 C22 1.413(6) . ?
C22 C23 1.379(6) . ?
C23 C24 1.373(7) . ?
C24 C25 1.382(8) . ?
C25 C26 1.366(7) . ?

loop_
_cod_related_entry_id
_cod_related_entry_database
_cod_related_entry_code
1 ChemSpider 21176795
